data_1559839
loop_
_publ_author_name
'Chen, Pengyun'
'Xia, Mingjun'
'Li, Rukang'

_publ_section_title
;
 Mixed Alkali Neodymium Orthoborates: K9 Li3 Nd3 (BO3 )7 and A 2 LiNd(BO3
 )2 (A = Rb, Cs)
;
_journal_issue 5
_journal_name_full 'Zeitschrift f\"ur anorganische und allgemeine Chemie'
_journal_page_first 424
_journal_page_last 430
_journal_paper_doi 10.1002/zaac.201500804
_journal_volume 642
_journal_year 2016
_chemical_formula_sum 'B2 Li Nd O6 Rb2'
_chemical_formula_weight 439.74
_space_group_IT_number 57
_space_group_name_Hall '-P 2c 2b'
_space_group_name_H-M_alt 'P b c m'
_symmetry_cell_setting orthorhombic
_symmetry_space_group_name_H-M 'P b c m'
_atom_sites_solution_hydrogens .
_atom_sites_solution_primary direct
_atom_sites_solution_secondary difmap
_audit_creation_method SHELXL-97
_cell_angle_alpha 90.00
_cell_angle_beta 90.00
_cell_angle_gamma 90.00
_cell_formula_units_Z 4
_cell_length_a 7.113(2)
_cell_length_b 9.691(3)
_cell_length_c 10.135(3)
_cell_measurement_temperature 296(2)
_cell_volume 698.6(4)
_computing_structure_refinement 'SHELXL-97 (Sheldrick, 1997)'
_computing_structure_solution 'SHELXS-97 (Sheldrick, 1990)'
_diffrn_ambient_temperature 296(2)
_diffrn_measured_fraction_theta_full 0.994
_diffrn_measured_fraction_theta_max 0.994
_diffrn_measurement_device_type
;
 Bruker APEX II Smart CCD
;
_diffrn_radiation_monochromator graphite
_diffrn_radiation_source 'fine-focus sealed tube'
_diffrn_radiation_type MoK\a
_diffrn_radiation_wavelength 0.71073
_diffrn_reflns_av_R_equivalents 0.0751
_diffrn_reflns_av_sigmaI/netI 0.0562
_diffrn_reflns_limit_h_max 9
_diffrn_reflns_limit_h_min -6
_diffrn_reflns_limit_k_max 12
_diffrn_reflns_limit_k_min -10
_diffrn_reflns_limit_l_max 12
_diffrn_reflns_limit_l_min -13
_diffrn_reflns_number 4871
_diffrn_reflns_theta_full 28.35
_diffrn_reflns_theta_max 28.35
_diffrn_reflns_theta_min 2.86
_exptl_absorpt_coefficient_mu 21.248
_exptl_absorpt_correction_T_max 1.000
_exptl_absorpt_correction_T_min 0.302
_exptl_absorpt_correction_type multi-scan
_exptl_crystal_colour Purple
_exptl_crystal_density_diffrn 4.181
_exptl_crystal_density_method 'not measured'
_exptl_crystal_description Prism
_exptl_crystal_F_000 780.0
_exptl_crystal_size_max 0.12
_exptl_crystal_size_mid 0.08
_exptl_crystal_size_min 0.06
_refine_diff_density_max 3.224
_refine_diff_density_min -4.372
_refine_diff_density_rms 0.448
_refine_ls_extinction_coef 0.0051(8)
_refine_ls_extinction_expression Fc^*^=kFc[1+0.001xFc^2^\l^3^/sin(2\q)]^-1/4^
_refine_ls_extinction_method SHELXL
_refine_ls_goodness_of_fit_ref 1.222
_refine_ls_hydrogen_treatment undef
_refine_ls_matrix_type full
_refine_ls_number_parameters 66
_refine_ls_number_reflns 920
_refine_ls_number_restraints 18
_refine_ls_restrained_S_all 1.210
_refine_ls_R_factor_all 0.0618
_refine_ls_R_factor_gt 0.0576
_refine_ls_shift/su_max 0.000
_refine_ls_shift/su_mean 0.000
_refine_ls_structure_factor_coef Fsqd
_refine_ls_weighting_details 'calc w=1/[\s^2^(Fo^2^)+(0.0000P)^2^+46.3624P] where P=(Fo^2^+2Fc^2^)/3'
_refine_ls_weighting_scheme calc
_refine_ls_wR_factor_gt 0.1329
_refine_ls_wR_factor_ref 0.1352
_reflns_number_gt 854
_reflns_number_total 920
_reflns_threshold_expression >2sigma(I)
_cod_data_source_file Rb2LiNdBO32.cif
_cod_data_source_block zhn20150908_1_0m
_cod_depositor_comments
;
The following automatic conversions were performed:

data item '_exptl_absorpt_correction_type' value 'Multi-scan' was
changed to 'multi-scan' in accordance with the built-in table derived
from the CIF Core dictionary named 'cif_core.dic' version 2.4.5 last
updated on 2014-11-21.

Automatic conversion script
Id: cif_fix_values 8369 2020-08-20 11:38:08Z andrius 
;
_cod_original_cell_volume 698.6(3)
_cod_original_sg_symbol_H-M Pbcm
_cod_database_code 1559839

loop_
_symmetry_equiv_pos_as_xyz
'x, y, z'
'-x, -y, z+1/2'
'-x, y+1/2, -z+1/2'
'x, -y+1/2, -z'
'-x, -y, -z'
'x, y, -z-1/2'
'x, -y-1/2, z-1/2'
'-x, y-1/2, z'

loop_
_atom_site_label
_atom_site_type_symbol
_atom_site_fract_x
_atom_site_fract_y
_atom_site_fract_z
_atom_site_U_iso_or_equiv
_atom_site_adp_type
_atom_site_occupancy
_atom_site_symmetry_multiplicity
_atom_site_calc_flag
_atom_site_refinement_flags
_atom_site_disorder_assembly
_atom_site_disorder_group
Nd1 Nd 0.86150(12) 0.23737(9) 0.2500 0.0079(3) Uani 1 2 d S . .
Rb1 Rb 1.2789(2) 0.08444(14) 0.44318(15) 0.0275(4) Uani 1 1 d . . .
O1 O 1.0214(17) -0.0052(14) 0.2500 0.014(2) Uani 1 2 d S . .
O2 O 0.8857(18) 0.2500 0.5000 0.023(3) Uani 1 2 d S . .
O3 O 1.1845(17) 0.2976(12) 0.2500 0.014(3) Uani 1 2 d S . .
O4 O 0.689(2) 0.0243(15) 0.2500 0.023(3) Uani 1 2 d SU . .
O5 O 0.5999(12) 0.3040(10) 0.1073(8) 0.0149(18) Uani 1 1 d . . .
B1 B 0.689(3) 0.2500 0.5000 0.013(4) Uani 1 2 d SU . .
B2 B 0.847(3) -0.0606(19) 0.2500 0.012(4) Uani 1 2 d S . .
Li1 Li 0.449(4) 0.346(3) 0.2500 0.013(6) Uani 1 2 d SU . .

loop_
_atom_site_aniso_label
_atom_site_aniso_U_11
_atom_site_aniso_U_22
_atom_site_aniso_U_33
_atom_site_aniso_U_23
_atom_site_aniso_U_13
_atom_site_aniso_U_12
Nd1 0.0076(4) 0.0090(5) 0.0071(5) 0.000 0.000 0.0003(3)
Rb1 0.0408(9) 0.0165(6) 0.0251(8) 0.0002(5) -0.0205(6) -0.0015(5)
O1 0.012(6) 0.020(6) 0.011(6) 0.000 0.000 -0.001(5)
O2 0.011(6) 0.043(9) 0.014(6) 0.007(6) 0.000 0.000
O3 0.008(5) 0.007(5) 0.026(7) 0.000 0.000 0.000(4)
O4 0.023(3) 0.023(3) 0.024(3) 0.000 0.000 0.0001(10)
O5 0.014(4) 0.023(4) 0.007(4) -0.003(4) 0.003(3) 0.003(3)
B1 0.013(4) 0.013(4) 0.013(4) -0.0001(10) 0.000 0.000
B2 0.020(9) 0.009(8) 0.008(8) 0.000 0.000 -0.009(7)
Li1 0.008(9) 0.017(9) 0.014(9) 0.000 0.000 0.001(7)

loop_
_atom_type_symbol
_atom_type_description
_atom_type_scat_dispersion_real
_atom_type_scat_dispersion_imag
_atom_type_scat_source
Li Li -0.0003 0.0001 'International Tables Vol C Tables 4.2.6.8 and 6.1.1.4'
B B 0.0013 0.0007 'International Tables Vol C Tables 4.2.6.8 and 6.1.1.4'
O O 0.0106 0.0060 'International Tables Vol C Tables 4.2.6.8 and 6.1.1.4'
Rb Rb -0.9393 2.9676 'International Tables Vol C Tables 4.2.6.8 and 6.1.1.4'
Nd Nd -0.1943 3.0179 'International Tables Vol C Tables 4.2.6.8 and 6.1.1.4'

loop_
_geom_angle_atom_site_label_1
_geom_angle_atom_site_label_2
_geom_angle_atom_site_label_3
_geom_angle
_geom_angle_site_symmetry_1
_geom_angle_site_symmetry_3
O3 Nd1 O4 135.0(4) . .
O3 Nd1 O5 132.3(3) . .
O4 Nd1 O5 80.6(4) . .
O3 Nd1 O5 132.3(3) . 6_556
O4 Nd1 O5 80.6(4) . 6_556
O5 Nd1 O5 72.6(4) . 6_556
O3 Nd1 O2 85.6(3) . .
O4 Nd1 O2 94.36(15) . .
O5 Nd1 O2 128.9(3) . .
O5 Nd1 O2 56.6(3) 6_556 .
O3 Nd1 O2 85.6(3) . 6_556
O4 Nd1 O2 94.36(15) . 6_556
O5 Nd1 O2 56.6(3) . 6_556
O5 Nd1 O2 128.9(3) 6_556 6_556
O2 Nd1 O2 170.5(5) . 6_556
O3 Nd1 O1 78.4(4) . .
O4 Nd1 O1 56.6(4) . .
O5 Nd1 O1 124.7(3) . .
O5 Nd1 O1 124.7(3) 6_556 .
O2 Nd1 O1 90.79(13) . .
O2 Nd1 O1 90.79(13) 6_556 .
O3 Nd1 O1 57.3(4) . 3_755
O4 Nd1 O1 167.7(4) . 3_755
O5 Nd1 O1 89.5(3) . 3_755
O5 Nd1 O1 89.5(3) 6_556 3_755
O2 Nd1 O1 86.15(9) . 3_755
O2 Nd1 O1 86.15(9) 6_556 3_755
O1 Nd1 O1 135.72(5) . 3_755
O3 Nd1 B1 114.4(3) . 6_556
O4 Nd1 B1 79.3(2) . 6_556
O5 Nd1 B1 28.9(4) . 6_556
O5 Nd1 B1 100.8(4) 6_556 6_556
O2 Nd1 B1 157.4(5) . 6_556
O2 Nd1 B1 29.8(4) 6_556 6_556
O1 Nd1 B1 103.24(17) . 6_556
O1 Nd1 B1 95.57(16) 3_755 6_556
O3 Nd1 B1 114.4(3) . .
O4 Nd1 B1 79.3(2) . .
O5 Nd1 B1 100.8(4) . .
O5 Nd1 B1 28.9(4) 6_556 .
O2 Nd1 B1 29.8(4) . .
O2 Nd1 B1 157.4(5) 6_556 .
O1 Nd1 B1 103.24(17) . .
O1 Nd1 B1 95.57(16) 3_755 .
B1 Nd1 B1 128.0(7) 6_556 .
O3 Nd1 B2 29.1(5) . 3_755
O4 Nd1 B2 164.1(5) . 3_755
O5 Nd1 B2 111.9(4) . 3_755
O5 Nd1 B2 111.9(4) 6_556 3_755
O2 Nd1 B2 85.3(2) . 3_755
O2 Nd1 B2 85.3(2) 6_556 3_755
O1 Nd1 B2 107.5(5) . 3_755
O1 Nd1 B2 28.2(5) 3_755 3_755
B1 Nd1 B2 106.7(3) 6_556 3_755
B1 Nd1 B2 106.7(3) . 3_755
O3 Nd1 B2 106.3(5) . .
O4 Nd1 B2 28.7(5) . .
O5 Nd1 B2 103.7(4) . .
O5 Nd1 B2 103.7(4) 6_556 .
O2 Nd1 B2 92.90(4) . .
O2 Nd1 B2 92.90(4) 6_556 .
O1 Nd1 B2 27.9(5) . .
O1 Nd1 B2 163.6(5) 3_755 .
B1 Nd1 B2 91.57(19) 6_556 .
B1 Nd1 B2 91.57(19) . .
B2 Nd1 B2 135.4(3) 3_755 .
O1 Rb1 O5 77.4(3) . 3_745
O1 Rb1 O3 66.6(3) . .
O5 Rb1 O3 127.8(2) 3_745 .
O1 Rb1 O5 169.4(2) . 7_666
O5 Rb1 O5 102.0(2) 3_745 7_666
O3 Rb1 O5 106.8(3) . 7_666
O1 Rb1 O5 124.3(3) . 6_656
O5 Rb1 O5 112.80(13) 3_745 6_656
O3 Rb1 O5 65.3(3) . 6_656
O5 Rb1 O5 45.9(3) 7_666 6_656
O1 Rb1 B2 117.7(4) . 5_756
O5 Rb1 B2 100.6(4) 3_745 5_756
O3 Rb1 B2 129.0(4) . 5_756
O5 Rb1 B2 72.9(4) 7_666 5_756
O5 Rb1 B2 113.7(4) 6_656 5_756
O1 Rb1 O2 73.6(3) . .
O5 Rb1 O2 138.1(2) 3_745 .
O3 Rb1 O2 64.9(2) . .
O5 Rb1 O2 111.9(2) 7_666 .
O5 Rb1 O2 108.4(2) 6_656 .
B2 Rb1 O2 68.4(4) 5_756 .
O1 Rb1 O4 127.1(3) . 5_756
O5 Rb1 O4 81.1(3) 3_745 5_756
O3 Rb1 O4 151.0(3) . 5_756
O5 Rb1 O4 62.7(3) 7_666 5_756
O5 Rb1 O4 108.5(3) 6_656 5_756
B2 Rb1 O4 24.6(4) 5_756 5_756
O2 Rb1 O4 92.9(3) . 5_756
O1 Rb1 B1 82.2(3) . 5_756
O5 Rb1 B1 24.3(2) 3_745 5_756
O3 Rb1 B1 145.8(2) . 5_756
O5 Rb1 B1 101.7(3) 7_666 5_756
O5 Rb1 B1 129.7(4) 6_656 5_756
B2 Rb1 B1 77.4(4) 5_756 5_756
O2 Rb1 B1 120.7(3) . 5_756
O4 Rb1 B1 61.0(2) 5_756 5_756
O1 Rb1 B1 145.69(19) . 1_655
O5 Rb1 B1 102.7(2) 3_745 1_655
O3 Rb1 B1 88.7(2) . 1_655
O5 Rb1 B1 23.76(16) 7_666 1_655
O5 Rb1 B1 23.75(16) 6_656 1_655
B2 Rb1 B1 96.2(3) 5_756 1_655
O2 Rb1 B1 118.3(2) . 1_655
O4 Rb1 B1 86.0(3) 5_756 1_655
B1 Rb1 B1 112.10(18) 5_756 1_655
O1 Rb1 O3 127.9(3) . 7_566
O5 Rb1 O3 122.6(3) 3_745 7_566
O3 Rb1 O3 109.35(14) . 7_566
O5 Rb1 O3 61.5(3) 7_666 7_566
O5 Rb1 O3 93.7(3) 6_656 7_566
B2 Rb1 O3 24.1(4) 5_756 7_566
O2 Rb1 O3 60.2(2) . 7_566
O4 Rb1 O3 41.7(3) 5_756 7_566
B1 Rb1 O3 100.7(2) 5_756 7_566
B1 Rb1 O3 81.6(2) 1_655 7_566
O1 Rb1 Li1 157.9(5) . 7_666
O5 Rb1 Li1 104.0(5) 3_745 7_666
O3 Rb1 Li1 123.6(5) . 7_666
O5 Rb1 Li1 32.7(5) 7_666 7_666
O5 Rb1 Li1 76.0(5) 6_656 7_666
B2 Rb1 Li1 40.2(6) 5_756 7_666
O2 Rb1 Li1 92.6(5) . 7_666
O4 Rb1 Li1 34.5(5) 5_756 7_666
B1 Rb1 Li1 90.6(5) 5_756 7_666
B1 Rb1 Li1 56.2(5) 1_655 7_666
O3 Rb1 Li1 33.2(5) 7_566 7_666
B2 O1 Nd1 87.6(10) . .
B2 O1 Nd1 85.1(10) . 3_745
Nd1 O1 Nd1 172.7(5) . 3_745
B2 O1 Rb1 135.96(19) . .
Nd1 O1 Rb1 90.3(3) . .
Nd1 O1 Rb1 95.0(3) 3_745 .
B2 O1 Rb1 135.96(19) . 6_556
Nd1 O1 Rb1 90.3(3) . 6_556
Nd1 O1 Rb1 95.0(3) 3_745 6_556
Rb1 O1 Rb1 88.0(4) . 6_556
B1 O2 Nd1 86.1(3) . .
B1 O2 Nd1 86.1(3) . 7_566
Nd1 O2 Nd1 172.2(6) . 7_566
B1 O2 Rb1 148.64(12) . 4_556
Nd1 O2 Rb1 104.9(3) . 4_556
Nd1 O2 Rb1 81.9(2) 7_566 4_556
B1 O2 Rb1 148.64(12) . .
Nd1 O2 Rb1 81.9(2) . .
Nd1 O2 Rb1 104.9(3) 7_566 .
Rb1 O2 Rb1 62.7(2) 4_556 .
B1 O2 Rb1 70.4(2) . 8_765
Nd1 O2 Rb1 81.82(10) . 8_765
Nd1 O2 Rb1 95.56(12) 7_566 8_765
Rb1 O2 Rb1 81.99(10) 4_556 8_765
Rb1 O2 Rb1 135.4(3) . 8_765
B1 O2 Rb1 70.4(2) . 5_756
Nd1 O2 Rb1 95.56(12) . 5_756
Nd1 O2 Rb1 81.82(10) 7_566 5_756
Rb1 O2 Rb1 135.4(3) 4_556 5_756
Rb1 O2 Rb1 81.99(10) . 5_756
Rb1 O2 Rb1 140.8(4) 8_765 5_756
B2 O3 Li1 85.2(14) 3_755 1_655
B2 O3 Nd1 95.1(11) 3_755 .
Li1 O3 Nd1 179.7(11) 1_655 .
B2 O3 Rb1 137.2(2) 3_755 6_556
Li1 O3 Rb1 87.0(7) 1_655 6_556
Nd1 O3 Rb1 92.8(3) . 6_556
B2 O3 Rb1 137.2(2) 3_755 .
Li1 O3 Rb1 87.0(7) 1_655 .
Nd1 O3 Rb1 92.8(3) . .
Rb1 O3 Rb1 84.1(3) 6_556 .
B2 O3 Rb1 72.4(3) 3_755 4_556
Li1 O3 Rb1 74.1(3) 1_655 4_556
Nd1 O3 Rb1 106.0(2) . 4_556
Rb1 O3 Rb1 144.0(4) 6_556 4_556
Rb1 O3 Rb1 65.00(8) . 4_556
B2 O3 Rb1 72.4(3) 3_755 7_565
Li1 O3 Rb1 74.1(3) 1_655 7_565
Nd1 O3 Rb1 106.0(2) . 7_565
Rb1 O3 Rb1 65.00(8) 6_556 7_565
Rb1 O3 Rb1 144.0(4) . 7_565
Rb1 O3 Rb1 133.8(4) 4_556 7_565
B2 O4 Li1 83.3(13) . 3_645
B2 O4 Nd1 95.4(11) . .
Li1 O4 Nd1 178.7(11) 3_645 .
B2 O4 Rb1 75.8(3) . 2_754
Li1 O4 Rb1 75.9(3) 3_645 2_754
Nd1 O4 Rb1 103.8(3) . 2_754
B2 O4 Rb1 75.8(3) . 5_756
Li1 O4 Rb1 75.9(3) 3_645 5_756
Nd1 O4 Rb1 103.8(3) . 5_756
Rb1 O4 Rb1 141.7(5) 2_754 5_756
B2 O4 Rb1 139.2(6) . 6_456
Li1 O4 Rb1 74.9(8) 3_645 6_456
Nd1 O4 Rb1 106.2(4) . 6_456
Rb1 O4 Rb1 65.81(14) 2_754 6_456
Rb1 O4 Rb1 129.0(4) 5_756 6_456
B2 O4 Rb1 139.2(6) . 1_455
Li1 O4 Rb1 74.9(8) 3_645 1_455
Nd1 O4 Rb1 106.2(4) . 1_455
Rb1 O4 Rb1 129.0(4) 2_754 1_455
Rb1 O4 Rb1 65.81(14) 5_756 1_455
Rb1 O4 Rb1 66.8(3) 6_456 1_455
B1 O5 Li1 168.4(12) 6_556 .
B1 O5 Nd1 91.1(7) 6_556 .
Li1 O5 Nd1 92.2(8) . .
B1 O5 Rb1 94.7(5) 6_556 3_755
Li1 O5 Rb1 96.0(10) . 3_755
Nd1 O5 Rb1 97.2(3) . 3_755
B1 O5 Rb1 92.7(7) 6_556 7_465
Li1 O5 Rb1 85.0(8) . 7_465
Nd1 O5 Rb1 174.1(4) . 7_465
Rb1 O5 Rb1 78.0(2) 3_755 7_465
B1 O5 Rb1 86.9(7) 6_556 6_456
Li1 O5 Rb1 81.6(9) . 6_456
Nd1 O5 Rb1 117.9(3) . 6_456
Rb1 O5 Rb1 144.8(3) 3_755 6_456
Rb1 O5 Rb1 66.83(19) 7_465 6_456
O5 B1 O5 124.8(16) 6_556 7_566
O5 B1 O2 117.6(8) 6_556 .
O5 B1 O2 117.6(8) 7_566 .
O5 B1 Nd1 154.6(4) 6_556 7_566
O5 B1 Nd1 60.1(5) 7_566 7_566
O2 B1 Nd1 64.1(3) . 7_566
O5 B1 Nd1 60.1(5) 6_556 .
O5 B1 Nd1 154.6(4) 7_566 .
O2 B1 Nd1 64.1(3) . .
Nd1 B1 Nd1 128.2(7) 7_566 .
O5 B1 Rb1 61.1(4) 6_556 8_765
O5 B1 Rb1 123.3(5) 7_566 8_765
O2 B1 Rb1 86.0(3) . 8_765
Nd1 B1 Rb1 94.79(19) 7_566 8_765
Nd1 B1 Rb1 81.67(15) . 8_765
O5 B1 Rb1 123.3(5) 6_556 5_756
O5 B1 Rb1 61.1(4) 7_566 5_756
O2 B1 Rb1 86.0(3) . 5_756
Nd1 B1 Rb1 81.67(15) 7_566 5_756
Nd1 B1 Rb1 94.79(19) . 5_756
Rb1 B1 Rb1 171.9(7) 8_765 5_756
O5 B1 Rb1 69.3(8) 6_556 1_455
O5 B1 Rb1 63.5(7) 7_566 1_455
O2 B1 Rb1 149.67(16) . 1_455
Nd1 B1 Rb1 123.4(3) 7_566 1_455
Nd1 B1 Rb1 101.7(2) . 1_455
Rb1 B1 Rb1 119.8(4) 8_765 1_455
Rb1 B1 Rb1 67.90(18) 5_756 1_455
O5 B1 Rb1 63.5(7) 6_556 4_456
O5 B1 Rb1 69.3(8) 7_566 4_456
O2 B1 Rb1 149.67(16) . 4_456
Nd1 B1 Rb1 101.7(2) 7_566 4_456
Nd1 B1 Rb1 123.4(3) . 4_456
Rb1 B1 Rb1 67.90(18) 8_765 4_456
Rb1 B1 Rb1 119.8(4) 5_756 4_456
Rb1 B1 Rb1 60.7(3) 1_455 4_456
O1 B2 O3 122.5(17) . 3_745
O1 B2 O4 120.4(16) . .
O3 B2 O4 117.0(16) 3_745 .
O1 B2 Li1 179.9(16) . 3_645
O3 B2 Li1 57.5(11) 3_745 3_645
O4 B2 Li1 59.5(12) . 3_645
O1 B2 Nd1 66.7(10) . 3_745
O3 B2 Nd1 55.8(9) 3_745 3_745
O4 B2 Nd1 172.9(13) . 3_745
Li1 B2 Nd1 113.4(10) 3_645 3_745
O1 B2 Nd1 64.5(9) . .
O3 B2 Nd1 172.9(14) 3_745 .
O4 B2 Nd1 55.9(9) . .
Li1 B2 Nd1 115.4(11) 3_645 .
Nd1 B2 Nd1 131.2(7) 3_745 .
O1 B2 Rb1 106.3(3) . 2_754
O3 B2 Rb1 83.5(4) 3_745 2_754
O4 B2 Rb1 79.6(4) . 2_754
Li1 B2 Rb1 73.7(3) 3_645 2_754
Nd1 B2 Rb1 98.7(4) 3_745 2_754
Nd1 B2 Rb1 94.7(4) . 2_754
O1 B2 Rb1 106.3(3) . 5_756
O3 B2 Rb1 83.5(4) 3_745 5_756
O4 B2 Rb1 79.6(4) . 5_756
Li1 B2 Rb1 73.7(3) 3_645 5_756
Nd1 B2 Rb1 98.7(4) 3_745 5_756
Nd1 B2 Rb1 94.7(4) . 5_756
Rb1 B2 Rb1 147.0(7) 2_754 5_756
O5 Li1 O5 103.1(15) . 6_556
O5 Li1 O3 120.8(10) . 1_455
O5 Li1 O3 120.8(10) 6_556 1_455
O5 Li1 O4 118.6(11) . 3_655
O5 Li1 O4 118.6(11) 6_556 3_655
O3 Li1 O4 74.5(11) 1_455 3_655
O5 Li1 B2 128.4(8) . 3_655
O5 Li1 B2 128.4(8) 6_556 3_655
O3 Li1 B2 37.3(8) 1_455 3_655
O4 Li1 B2 37.2(8) 3_655 3_655
O5 Li1 Nd1 51.5(7) . .
O5 Li1 Nd1 51.5(7) 6_556 .
O3 Li1 Nd1 146.3(14) 1_455 .
O4 Li1 Nd1 139.2(14) 3_655 .
B2 Li1 Nd1 176.4(14) 3_655 .
O5 Li1 Rb1 62.3(4) . 7_465
O5 Li1 Rb1 164.9(12) 6_556 7_465
O3 Li1 Rb1 72.7(5) 1_455 7_465
O4 Li1 Rb1 69.7(5) 3_655 7_465
B2 Li1 Rb1 66.1(4) 3_655 7_465
Nd1 Li1 Rb1 113.7(4) . 7_465
O5 Li1 Rb1 164.9(12) . 4_456
O5 Li1 Rb1 62.3(4) 6_556 4_456
O3 Li1 Rb1 72.7(5) 1_455 4_456
O4 Li1 Rb1 69.7(5) 3_655 4_456
B2 Li1 Rb1 66.1(4) 3_655 4_456
Nd1 Li1 Rb1 113.7(4) . 4_456
Rb1 Li1 Rb1 132.0(9) 7_465 4_456
O5 Li1 Rb1 66.1(7) . 6_456
O5 Li1 Rb1 119.4(13) 6_556 6_456
O3 Li1 Rb1 58.6(7) 1_455 6_456
O4 Li1 Rb1 118.1(10) 3_655 6_456
B2 Li1 Rb1 88.2(9) 3_655 6_456
Nd1 Li1 Rb1 94.8(7) . 6_456
Rb1 Li1 Rb1 59.9(3) 7_465 6_456
Rb1 Li1 Rb1 123.0(8) 4_456 6_456
O5 Li1 Rb1 119.4(13) . 1_455
O5 Li1 Rb1 66.1(7) 6_556 1_455
O3 Li1 Rb1 58.6(7) 1_455 1_455
O4 Li1 Rb1 118.1(10) 3_655 1_455
B2 Li1 Rb1 88.2(9) 3_655 1_455
Nd1 Li1 Rb1 94.8(7) . 1_455
Rb1 Li1 Rb1 123.0(8) 7_465 1_455
Rb1 Li1 Rb1 59.9(3) 4_456 1_455
Rb1 Li1 Rb1 69.8(6) 6_456 1_455
O5 Li1 Rb1 104.7(12) . 8_765
O5 Li1 Rb1 53.3(7) 6_556 8_765
O3 Li1 Rb1 132.7(9) 1_455 8_765
O4 Li1 Rb1 72.9(8) 3_655 8_765
B2 Li1 Rb1 103.9(9) 3_655 8_765
Nd1 Li1 Rb1 73.1(6) . 8_765
Rb1 Li1 Rb1 124.1(8) 7_465 8_765
Rb1 Li1 Rb1 64.3(3) 4_456 8_765
Rb1 Li1 Rb1 167.9(9) 6_456 8_765
Rb1 Li1 Rb1 110.78(15) 1_455 8_765
O5 Li1 Rb1 53.3(7) . 3_755
O5 Li1 Rb1 104.7(12) 6_556 3_755
O3 Li1 Rb1 132.7(9) 1_455 3_755
O4 Li1 Rb1 72.9(8) 3_655 3_755
B2 Li1 Rb1 103.9(9) 3_655 3_755
Nd1 Li1 Rb1 73.1(6) . 3_755
Rb1 Li1 Rb1 64.3(3) 7_465 3_755
Rb1 Li1 Rb1 124.1(8) 4_456 3_755
Rb1 Li1 Rb1 110.78(15) 6_456 3_755
Rb1 Li1 Rb1 167.9(9) 1_455 3_755
Rb1 Li1 Rb1 66.0(5) 8_765 3_755

loop_
_geom_bond_atom_site_label_1
_geom_bond_atom_site_label_2
_geom_bond_distance
_geom_bond_site_symmetry_2
Nd1 O3 2.370(12) .
Nd1 O4 2.403(15) .
Nd1 O5 2.443(9) .
Nd1 O5 2.443(9) 6_556
Nd1 O2 2.5426(11) .
Nd1 O2 2.5426(11) 6_556
Nd1 O1 2.612(13) .
Nd1 O1 2.630(13) 3_755
Nd1 B1 2.819(8) 6_556
Nd1 B1 2.819(8) .
Nd1 B2 2.85(2) 3_755
Nd1 B2 2.890(19) .
Rb1 O1 2.819(9) .
Rb1 O5 2.897(9) 3_745
Rb1 O3 2.924(9) .
Rb1 O5 3.025(9) 7_666
Rb1 O5 3.162(9) 6_656
Rb1 B2 3.244(6) 5_756
Rb1 O2 3.275(11) .
Rb1 O4 3.292(5) 5_756
Rb1 B1 3.300(2) 5_756
Rb1 B1 3.376(16) 1_655
Rb1 O3 3.381(5) 7_566
Rb1 Li1 3.404(12) 7_666
O1 B2 1.35(2) .
O1 Nd1 2.630(13) 3_745
O1 Rb1 2.819(9) 6_556
O2 B1 1.40(2) .
O2 Nd1 2.5426(11) 7_566
O2 Rb1 3.275(11) 4_556
O2 Rb1 3.494(5) 8_765
O2 Rb1 3.494(5) 5_756
O3 B2 1.39(2) 3_755
O3 Li1 1.94(3) 1_655
O3 Rb1 2.924(9) 6_556
O3 Rb1 3.381(5) 4_556
O3 Rb1 3.381(5) 7_565
O4 B2 1.39(3) .
O4 Li1 1.99(3) 3_645
O4 Rb1 3.292(5) 2_754
O4 Rb1 3.292(5) 5_756
O4 Rb1 3.559(12) 6_456
O4 Rb1 3.559(12) 1_455
O5 B1 1.362(12) 6_556
O5 Li1 1.85(2) .
O5 Rb1 2.897(9) 3_755
O5 Rb1 3.025(9) 7_465
O5 Rb1 3.162(9) 6_456
B1 O5 1.362(12) 6_556
B1 O5 1.362(12) 7_566
B1 Nd1 2.819(8) 7_566
B1 Rb1 3.300(2) 8_765
B1 Rb1 3.300(2) 5_756
B1 Rb1 3.376(16) 1_455
B1 Rb1 3.376(16) 4_456
B2 O3 1.39(2) 3_745
B2 Li1 2.29(3) 3_645
B2 Nd1 2.85(2) 3_745
B2 Rb1 3.244(6) 2_754
B2 Rb1 3.244(6) 5_756
Li1 O5 1.85(2) 6_556
Li1 O3 1.94(3) 1_455
Li1 O4 1.99(3) 3_655
Li1 B2 2.29(3) 3_655
Li1 Rb1 3.404(12) 7_465
Li1 Rb1 3.404(12) 4_456
Li1 Rb1 3.42(2) 6_456
Li1 Rb1 3.42(2) 1_455
Li1 Rb1 3.60(3) 8_765
Li1 Rb1 3.60(3) 3_755
